data_4309452
loop_
_publ_author_name
'Hitoshi Miyasaka'
'Hitomi Takahashi'
'Tomokura Madanbashi'
'Ken-ichi Sugiura'
'Rodolphe Cl\'erac'
'Hiroyuki Nojiri'

_publ_section_title
;
Cyano-Bridged MnIII3MIII (MIII= Fe, Cr) Complexes: Synthesis, Structure,
and Magnetic Properties
;
_journal_name_full 'Inorganic Chemistry'
_journal_page_first 5969
_journal_page_last 5971
_journal_paper_doi 10.1021/ic0505753
_journal_volume 44
_journal_year 2005
_chemical_formula_moiety 'C62 H70 Cr N12 Mn3 O12 '
_chemical_formula_sum 'C62 H70 Cr Mn3 N12 O12'
_chemical_formula_weight 1392.12
_space_group_IT_number 14
_symmetry_cell_setting monoclinic
_symmetry_Int_Tables_number 14
_symmetry_space_group_name_Hall '-P 2yn'
_symmetry_space_group_name_H-M 'P 1 21/n 1'
_cell_angle_alpha 90
_cell_angle_beta 104.9231(13)
_cell_angle_gamma 90
_cell_formula_units_Z 4
_cell_length_a 15.8314(13)
_cell_length_b 14.5301(11)
_cell_length_c 29.226(2)
_cell_measurement_reflns_used 18179
_cell_measurement_temperature 93.1
_cell_measurement_theta_max 31.0
_cell_measurement_theta_min 2.6
_cell_volume 6496.2(9)
_computing_cell_refinement CrystalClear
_computing_data_collection CrystalClear
_computing_data_reduction CrystalStructure
_computing_publication_material 'CrystalStructure 3.6.0'
_computing_structure_refinement CRYSTALS
_computing_structure_solution SIR97
_diffrn_detector_area_resol_mean 7.31
_diffrn_measured_fraction_theta_full 0.9946
_diffrn_measured_fraction_theta_max 0.8841
_diffrn_measurement_device_type 'Rigaku Saturn'
_diffrn_measurement_method \w
_diffrn_radiation_type 'Mo K\a'
_diffrn_radiation_wavelength 0.7107
_diffrn_reflns_av_R_equivalents 0.033
_diffrn_reflns_limit_h_max 22
_diffrn_reflns_limit_h_min -22
_diffrn_reflns_limit_k_max 18
_diffrn_reflns_limit_k_min -20
_diffrn_reflns_limit_l_max 41
_diffrn_reflns_limit_l_min -42
_diffrn_reflns_number 61390
_diffrn_reflns_theta_full 25.00
_diffrn_reflns_theta_max 31.10
_exptl_absorpt_coefficient_mu 0.802
_exptl_absorpt_correction_T_max 0.923
_exptl_absorpt_correction_T_min 0.819
_exptl_absorpt_correction_type multi-scan
_exptl_absorpt_process_details 'Jacobson, R. (1998) Private communication'
_exptl_crystal_colour brown
_exptl_crystal_density_diffrn 1.423
_exptl_crystal_density_method 'not measured'
_exptl_crystal_description prism
_exptl_crystal_F_000 2884.00
_exptl_crystal_size_max 0.40
_exptl_crystal_size_mid 0.22
_exptl_crystal_size_min 0.10
_refine_diff_density_max 2.32
_refine_diff_density_min -1.02
_refine_ls_extinction_method none
_refine_ls_goodness_of_fit_ref 1.246
_refine_ls_hydrogen_treatment refall
_refine_ls_number_parameters 873
_refine_ls_number_reflns 11328
_refine_ls_R_factor_gt 0.0640
_refine_ls_shift/su_max 0.0000
_refine_ls_structure_factor_coef Fsqd
_refine_ls_weighting_details 'w = 1/[0.0005Fo^2^ + 3.0000\s(Fo^2^) + 0.5000]/(4Fo^2^)'
_refine_ls_weighting_scheme calc
_refine_ls_wR_factor_ref 0.1500
_reflns_number_gt 8443
_reflns_number_total 18412
_reflns_threshold_expression F^2^>2.0\s(F^2^)
_cod_data_source_file ic0505753si20050607_044732.cif
_cod_data_source_block '__hitomi-2'
_cod_original_cell_volume 6496.1(9)
_cod_original_formula_sum 'C62 H70 Cr N12 Mn3 O12 '
_cod_database_code 4309452

loop_
_symmetry_equiv_pos_site_id
_symmetry_equiv_pos_as_xyz
1 +X,+Y,+Z
2 1/2-X,1/2+Y,1/2-Z
3 -X,-Y,-Z
4 1/2+X,1/2-Y,1/2+Z

loop_
_atom_site_label
_atom_site_type_symbol
_atom_site_fract_x
_atom_site_fract_y
_atom_site_fract_z
_atom_site_U_iso_or_equiv
_atom_site_adp_type
_atom_site_occupancy
_atom_site_symmetry_multiplicity
_atom_site_calc_flag
_atom_site_refinement_flags
_atom_site_disorder_assembly
_atom_site_disorder_group
Mn(1) Mn 0.17438(5) 0.02179(5) 0.84263(3) 0.0165(2) Uani 1.00 1 d . . .
Mn(2) Mn 0.17913(5) 0.49613(5) 0.90187(3) 0.0154(2) Uani 1.00 1 d . . .
Mn(3) Mn -0.15051(5) 0.65205(5) 0.68480(3) 0.0155(2) Uani 1.00 1 d . . .
Cr(1) Cr 0.00218(5) 0.32691(5) 0.74953(3) 0.0138(2) Uani 1.00 1 d . . .
O(1) O 0.0877(2) -0.0115(2) 0.87300(11) 0.0203(9) Uani 1.00 1 d . . .
O(2) O 0.2461(2) 0.0782(2) 0.89688(11) 0.0200(9) Uani 1.00 1 d . . .
O(3) O 0.2418(2) -0.1164(2) 0.86528(12) 0.0223(10) Uani 1.00 1 d . . .
O(4) O 0.1025(2) 0.5942(2) 0.90156(12) 0.0221(10) Uani 1.00 1 d . . .
O(5) O 0.2673(2) 0.5723(2) 0.89066(12) 0.0192(9) Uani 1.00 1 d . . .
O(6) O 0.2353(2) 0.5164(2) 0.98220(12) 0.0278(10) Uani 1.00 1 d . . .
O(7) O -0.0460(2) 0.7079(2) 0.68161(11) 0.0183(9) Uani 1.00 1 d . . .
O(8) O -0.1949(2) 0.6444(2) 0.61903(11) 0.0178(9) Uani 1.00 1 d . . .
O(9) O -0.2077(2) 0.8001(2) 0.68061(12) 0.0208(9) Uani 1.00 1 d . . .
O(10) O 0.1649(2) 0.1202(2) 0.9704(1) 0.0329(11) Uani 1.00 1 d . . .
O(11) O 0.6520(3) 0.6089(3) 0.9748(2) 0.055(2) Uani 1.00 1 d . . .
O(12) O 0.6823(3) 0.7305(4) 0.9134(2) 0.0329(13) Uiso 0.70 1 d P . .
O(13) O 0.6343(8) 0.8304(9) 0.9116(5) 0.037(3) Uiso 0.30 1 d P . .
N(1) N 0.1085(3) -0.0335(3) 0.7817(2) 0.0265(12) Uani 1.00 1 d . . .
N(2) N 0.2661(3) 0.0344(3) 0.8081(2) 0.0245(12) Uani 1.00 1 d . . .
N(3) N 0.0932(3) 0.4066(3) 0.9153(2) 0.0210(11) Uani 1.00 1 d . . .
N(4) N 0.2555(3) 0.3855(3) 0.9091(1) 0.0161(11) Uani 1.00 1 d . . .
N(5) N -0.1189(3) 0.6587(3) 0.7548(1) 0.0173(11) Uani 1.00 1 d . . .
N(6) N -0.2629(3) 0.6099(3) 0.6956(2) 0.0189(11) Uani 1.00 1 d . . .
N(7) N 0.1085(3) 0.1554(3) 0.8105(2) 0.0275(13) Uani 1.00 1 d . . .
N(8) N 0.1306(3) 0.4595(3) 0.8254(2) 0.0214(11) Uani 1.00 1 d . . .
N(9) N -0.0935(3) 0.5062(3) 0.6957(2) 0.0211(11) Uani 1.00 1 d . . .
N(10) N -0.1396(3) 0.1944(3) 0.6836(2) 0.032(1) Uani 1.00 1 d . . .
N(11) N -0.1239(3) 0.3336(3) 0.8200(2) 0.0285(13) Uani 1.00 1 d . . .
N(12) N 0.1230(3) 0.3337(3) 0.6763(2) 0.0294(13) Uani 1.00 1 d . . .
C(1) C 0.0098(3) -0.0503(3) 0.8548(2) 0.024(1) Uani 1.00 1 d . . .
C(2) C -0.0451(4) -0.0661(3) 0.8845(2) 0.029(2) Uani 1.00 1 d . . .
C(3) C -0.1258(3) -0.1005(3) 0.8693(2) 0.029(2) Uani 1.00 1 d . . .
C(4) C -0.1587(4) -0.1256(4) 0.8214(2) 0.038(2) Uani 1.00 1 d . . .
C(5) C -0.1060(4) -0.1151(3) 0.7915(2) 0.032(2) Uani 1.00 1 d . . .
C(6) C -0.0201(3) -0.0771(3) 0.8073(2) 0.0198(13) Uani 1.00 1 d . . .
C(7) C 0.0310(3) -0.0680(3) 0.7733(2) 0.023(1) Uani 1.00 1 d . . .
C(8) C 0.1546(6) -0.0237(8) 0.7450(3) 0.109(4) Uani 1.00 1 d . . .
C(9) C 0.2341(5) 0.0055(8) 0.7574(2) 0.099(4) Uani 1.00 1 d . . .
C(10) C 0.3470(4) 0.0441(4) 0.8272(2) 0.031(2) Uani 1.00 1 d . . .
C(11) C 0.3859(3) 0.0639(3) 0.8772(2) 0.0195(13) Uani 1.00 1 d . . .
C(12) C 0.4763(4) 0.0702(4) 0.8923(2) 0.039(2) Uani 1.00 1 d . . .
C(13) C 0.5175(4) 0.0909(4) 0.9388(2) 0.038(2) Uani 1.00 1 d . . .
C(14) C 0.4670(4) 0.1058(4) 0.9699(2) 0.038(2) Uani 1.00 1 d . . .
C(15) C 0.3759(3) 0.1047(4) 0.9556(2) 0.029(2) Uani 1.00 1 d . . .
C(16) C 0.3348(3) 0.0806(3) 0.9098(2) 0.0182(13) Uani 1.00 1 d . . .
C(17) C 0.2395(4) -0.1697(4) 0.9054(2) 0.033(2) Uani 1.00 1 d . . .
C(18) C 0.3258(5) -0.1637(5) 0.9419(3) 0.061(2) Uani 1.00 1 d . . .
C(19) C 0.0283(3) 0.5960(3) 0.9156(2) 0.022(1) Uani 1.00 1 d . . .
C(20) C -0.0105(3) 0.6806(4) 0.9179(2) 0.024(1) Uani 1.00 1 d . . .
C(21) C -0.0890(4) 0.6870(4) 0.9317(2) 0.040(2) Uani 1.00 1 d . . .
C(22) C -0.1222(4) 0.6094(4) 0.9487(2) 0.042(2) Uani 1.00 1 d . . .
C(23) C -0.0857(3) 0.5273(4) 0.9463(2) 0.035(2) Uani 1.00 1 d . . .
C(24) C -0.0100(3) 0.5160(4) 0.9300(2) 0.025(1) Uani 1.00 1 d . . .
C(25) C 0.0255(3) 0.4256(3) 0.9279(2) 0.023(1) Uani 1.00 1 d . . .
C(26) C 0.1215(3) 0.3090(3) 0.9113(2) 0.026(2) Uani 1.00 1 d . . .
C(27) C 0.2159(4) 0.3020(3) 0.9254(2) 0.028(2) Uani 1.00 1 d . . .
C(28) C 0.3303(3) 0.3796(3) 0.9010(2) 0.0191(13) Uani 1.00 1 d . . .
C(29) C 0.3762(3) 0.4575(3) 0.8869(2) 0.021(1) Uani 1.00 1 d . . .
C(30) C 0.4609(3) 0.4404(4) 0.8797(2) 0.025(1) Uani 1.00 1 d . . .
C(31) C 0.5069(4) 0.5083(4) 0.8654(2) 0.034(2) Uani 1.00 1 d . . .
C(32) C 0.4713(4) 0.5986(4) 0.8595(2) 0.032(2) Uani 1.00 1 d . . .
C(33) C 0.3935(3) 0.6160(3) 0.8687(2) 0.022(1) Uani 1.00 1 d . . .
C(34) C 0.3444(3) 0.5482(3) 0.8831(2) 0.0181(13) Uani 1.00 1 d . . .
C(35) C 0.2586(4) 0.6032(4) 1.0011(2) 0.036(2) Uani 1.00 1 d . . .
C(36) C 0.3554(7) 0.6276(8) 1.0128(4) 0.124(5) Uani 1.00 1 d . . .
C(37) C 0.0300(3) 0.7102(3) 0.7162(2) 0.020(1) Uani 1.00 1 d . . .
C(38) C 0.1057(3) 0.7341(3) 0.7030(2) 0.023(1) Uani 1.00 1 d . . .
C(39) C 0.1853(4) 0.7379(4) 0.7362(2) 0.037(2) Uani 1.00 1 d . . .
C(40) C 0.1923(3) 0.7117(4) 0.7836(2) 0.031(2) Uani 1.00 1 d . . .
C(41) C 0.1198(3) 0.6901(3) 0.7976(2) 0.028(2) Uani 1.00 1 d . . .
C(42) C 0.0352(3) 0.6885(3) 0.7636(2) 0.0163(12) Uani 1.00 1 d . . .
C(43) C -0.0387(3) 0.6674(3) 0.7814(2) 0.0190(13) Uani 1.00 1 d . . .
C(44) C -0.1917(3) 0.6439(4) 0.7765(2) 0.024(1) Uani 1.00 1 d . . .
C(45) C -0.2546(3) 0.5777(3) 0.7446(2) 0.0182(13) Uani 1.00 1 d . . .
C(46) C -0.3374(3) 0.6136(3) 0.6644(2) 0.0174(13) Uani 1.00 1 d . . .
C(47) C -0.3497(3) 0.6427(3) 0.6159(2) 0.0173(13) Uani 1.00 1 d . . .
C(48) C -0.4350(3) 0.6515(3) 0.5881(2) 0.024(1) Uani 1.00 1 d . . .
C(49) C -0.4529(3) 0.6769(3) 0.5402(2) 0.025(1) Uani 1.00 1 d . . .
C(50) C -0.3815(4) 0.6901(4) 0.5204(2) 0.029(2) Uani 1.00 1 d . . .
C(51) C -0.2971(3) 0.6780(3) 0.5471(2) 0.0216(13) Uani 1.00 1 d . . .
C(52) C -0.2779(3) 0.6537(3) 0.5949(2) 0.021(1) Uani 1.00 1 d . . .
C(53) C -0.1945(4) 0.8609(4) 0.6443(2) 0.038(2) Uani 1.00 1 d . . .
C(54) C -0.2224(8) 0.9524(9) 0.6463(5) 0.170(6) Uani 1.00 1 d . . .
C(55) C 0.0687(3) 0.2155(3) 0.7872(2) 0.0194(13) Uani 1.00 1 d . . .
C(56) C 0.0867(3) 0.4138(3) 0.7955(2) 0.021(1) Uani 1.00 1 d . . .
C(57) C -0.0625(3) 0.4407(3) 0.7134(2) 0.0149(12) Uani 1.00 1 d . . .
C(58) C -0.0883(3) 0.2397(3) 0.7070(2) 0.0188(13) Uani 1.00 1 d . . .
C(59) C -0.0775(3) 0.3318(3) 0.7948(2) 0.0182(13) Uani 1.00 1 d . . .
C(60) C 0.0795(3) 0.3273(3) 0.7018(2) 0.022(1) Uani 1.00 1 d . . .
C(61) C 0.1601(5) 0.0358(4) 0.9955(2) 0.053(2) Uani 1.00 1 d . . .
C(62) C 0.5685(6) 0.6252(6) 0.9843(3) 0.082(3) Uani 1.00 1 d . . .
H(1) H -0.0240 -0.0517 0.9171 0.036 Uiso 1.00 1 c R . .
H(2) H -0.1611 -0.1081 0.8908 0.035 Uiso 1.00 1 c R . .
H(3) H -0.2163 -0.1493 0.8102 0.045 Uiso 1.00 1 c R . .
H(4) H -0.1268 -0.1335 0.7593 0.037 Uiso 1.00 1 c R . .
H(5) H 0.0055 -0.0894 0.7421 0.024 Uiso 1.00 1 c R . .
H(6) H 0.1553 -0.0824 0.7309 0.137 Uiso 1.00 1 c R . .
H(7) H 0.1222 0.0182 0.7222 0.137 Uiso 1.00 1 c R . .
H(8) H 0.2710 -0.0425 0.7519 0.122 Uiso 1.00 1 c R . .
H(9) H 0.2385 0.0570 0.7381 0.122 Uiso 1.00 1 c R . .
H(10) H 0.3857 0.0379 0.8074 0.042 Uiso 1.00 1 c R . .
H(11) H 0.5104 0.0602 0.8703 0.051 Uiso 1.00 1 c R . .
H(12) H 0.5794 0.0948 0.9490 0.043 Uiso 1.00 1 c R . .
H(13) H 0.4951 0.1172 1.0023 0.043 Uiso 1.00 1 c R . .
H(14) H 0.3426 0.1204 0.9772 0.035 Uiso 1.00 1 c R . .
H(15) H 0.1945 -0.1472 0.9185 0.042 Uiso 1.00 1 c R . .
H(16) H 0.2279 -0.2320 0.8961 0.042 Uiso 1.00 1 c R . .
H(17) H 0.3167 -0.1714 0.9726 0.070 Uiso 1.00 1 c R . .
H(18) H 0.3652 -0.2106 0.9369 0.070 Uiso 1.00 1 c R . .
H(19) H 0.3514 -0.1052 0.9399 0.070 Uiso 1.00 1 c R . .
H(20) H 0.0162 0.7349 0.9101 0.030 Uiso 1.00 1 c R . .
H(21) H -0.1192 0.7440 0.9295 0.051 Uiso 1.00 1 c R . .
H(22) H -0.1708 0.6147 0.9620 0.054 Uiso 1.00 1 c R . .
H(23) H -0.1118 0.4744 0.9560 0.042 Uiso 1.00 1 c R . .
H(24) H -0.0054 0.3756 0.9369 0.026 Uiso 1.00 1 c R . .
H(25) H 0.1006 0.2891 0.8794 0.031 Uiso 1.00 1 c R . .
H(26) H 0.0976 0.2709 0.9313 0.031 Uiso 1.00 1 c R . .
H(27) H 0.2336 0.2486 0.9115 0.036 Uiso 1.00 1 c R . .
H(28) H 0.2353 0.2975 0.9589 0.036 Uiso 1.00 1 c R . .
H(29) H 0.3580 0.3211 0.9044 0.022 Uiso 1.00 1 c R . .
H(30) H 0.4853 0.3804 0.8850 0.029 Uiso 1.00 1 c R . .
H(31) H 0.5620 0.4958 0.8595 0.043 Uiso 1.00 1 c R . .
H(32) H 0.5022 0.6469 0.8491 0.040 Uiso 1.00 1 c R . .
H(33) H 0.3715 0.6771 0.8651 0.026 Uiso 1.00 1 c R . .
H(34) H 0.2280 0.6472 0.9789 0.042 Uiso 1.00 1 c R . .
H(35) H 0.2403 0.6079 1.0295 0.042 Uiso 1.00 1 c R . .
H(36) H 0.3617 0.6920 1.0092 0.146 Uiso 1.00 1 c R . .
H(37) H 0.3822 0.6100 1.0449 0.146 Uiso 1.00 1 c R . .
H(38) H 0.3823 0.5956 0.9920 0.146 Uiso 1.00 1 c R . .
H(39) H 0.1025 0.7479 0.6708 0.027 Uiso 1.00 1 c R . .
H(40) H 0.2357 0.7582 0.7272 0.045 Uiso 1.00 1 c R . .
H(41) H 0.2480 0.7093 0.8056 0.034 Uiso 1.00 1 c R . .
H(42) H 0.1244 0.6759 0.8299 0.033 Uiso 1.00 1 c R . .
H(43) H -0.0291 0.6592 0.8146 0.022 Uiso 1.00 1 c R . .
H(44) H -0.1707 0.6180 0.8072 0.029 Uiso 1.00 1 c R . .
H(45) H -0.2202 0.7005 0.7789 0.029 Uiso 1.00 1 c R . .
H(46) H -0.2319 0.5168 0.7485 0.022 Uiso 1.00 1 c R . .
H(47) H -0.3099 0.5790 0.7517 0.022 Uiso 1.00 1 c R . .
H(48) H -0.3879 0.5959 0.6742 0.021 Uiso 1.00 1 c R . .
H(49) H -0.4822 0.6401 0.6018 0.028 Uiso 1.00 1 c R . .
H(50) H -0.5113 0.6850 0.5217 0.028 Uiso 1.00 1 c R . .
H(51) H -0.3918 0.7077 0.4881 0.036 Uiso 1.00 1 c R . .
H(52) H -0.2504 0.6864 0.5326 0.024 Uiso 1.00 1 c R . .
H(53) H -0.1337 0.8622 0.6463 0.050 Uiso 1.00 1 c R . .
H(54) H -0.2251 0.8361 0.6146 0.050 Uiso 1.00 1 c R . .
H(55) H -0.2158 0.9680 0.6790 0.186 Uiso 1.00 1 c R . .
H(56) H -0.1876 0.9920 0.6329 0.186 Uiso 1.00 1 c R . .
H(57) H -0.2820 0.9575 0.6292 0.186 Uiso 1.00 1 c R . .
H(58) H 0.1836 -0.0134 0.9807 0.069 Uiso 1.00 1 c R . .
H(59) H 0.1927 0.0421 1.0276 0.069 Uiso 1.00 1 c R . .
H(60) H 0.1009 0.0230 0.9946 0.069 Uiso 1.00 1 c R . .
H(61) H 0.5277 0.5831 0.9650 0.094 Uiso 1.00 1 c R . .
H(62) H 0.5727 0.6142 1.0169 0.094 Uiso 1.00 1 c R . .
H(63) H 0.5512 0.6871 0.9765 0.094 Uiso 1.00 1 c R . .

loop_
_atom_site_aniso_label
_atom_site_aniso_U_11
_atom_site_aniso_U_22
_atom_site_aniso_U_33
_atom_site_aniso_U_12
_atom_site_aniso_U_13
_atom_site_aniso_U_23
Mn(1) 0.0200(4) 0.0149(4) 0.0146(4) 0.0040(3) 0.0044(3) 0.0008(3)
Mn(2) 0.0168(4) 0.0122(4) 0.0188(4) -0.0013(3) 0.0075(3) -0.0002(3)
Mn(3) 0.0138(4) 0.0160(4) 0.0180(4) 0.0021(3) 0.0066(3) 0.0022(3)
Cr(1) 0.0135(4) 0.0120(4) 0.0167(4) 0.0016(3) 0.0052(3) 0.0015(3)
O(1) 0.015(2) 0.024(2) 0.021(2) -0.004(2) 0.002(1) -0.004(2)
O(2) 0.022(2) 0.020(2) 0.019(2) 0.003(2) 0.008(2) -0.001(2)
O(3) 0.028(2) 0.020(2) 0.021(2) 0.013(2) 0.011(2) 0.011(2)
O(4) 0.024(2) 0.016(2) 0.033(2) -0.002(1) 0.018(2) -0.002(2)
O(5) 0.021(2) 0.015(2) 0.026(2) -0.001(1) 0.013(2) 0.000(1)
O(6) 0.039(2) 0.024(2) 0.019(2) -0.000(2) 0.006(2) -0.001(2)
O(7) 0.010(2) 0.023(2) 0.019(2) 0.000(1) -0.002(1) 0.007(1)
O(8) 0.010(2) 0.021(2) 0.021(2) 0.004(1) 0.001(1) 0.004(1)
O(9) 0.018(2) 0.015(2) 0.030(2) 0.002(1) 0.007(2) 0.005(2)
O(10) 0.036(2) 0.027(2) 0.039(2) 0.009(2) 0.014(2) 0.009(2)
O(11) 0.042(3) 0.063(3) 0.048(3) -0.003(2) -0.011(2) -0.007(2)
N(1) 0.033(3) 0.028(2) 0.019(2) 0.003(2) 0.009(2) -0.004(2)
N(2) 0.021(2) 0.034(3) 0.017(2) -0.003(2) 0.001(2) 0.003(2)
N(3) 0.019(2) 0.017(2) 0.027(3) -0.009(2) 0.006(2) -0.005(2)
N(4) 0.018(2) 0.012(2) 0.017(2) -0.001(2) 0.003(2) 0.002(2)
N(5) 0.021(2) 0.016(2) 0.017(2) -0.005(2) 0.008(2) -0.005(2)
N(6) 0.022(2) 0.015(2) 0.024(2) -0.001(2) 0.012(2) -0.002(2)
N(7) 0.042(3) 0.020(2) 0.022(3) 0.017(2) 0.011(2) 0.004(2)
N(8) 0.019(2) 0.023(2) 0.019(2) -0.004(2) -0.002(2) -0.003(2)
N(9) 0.018(2) 0.025(2) 0.021(2) 0.000(2) 0.007(2) -0.003(2)
N(10) 0.034(3) 0.037(3) 0.030(3) -0.014(2) 0.021(2) -0.011(2)
N(11) 0.025(3) 0.033(3) 0.029(3) -0.002(2) 0.009(2) 0.001(2)
N(12) 0.037(3) 0.019(2) 0.042(3) 0.007(2) 0.027(2) 0.004(2)
C(1) 0.029(3) 0.013(3) 0.031(3) 0.006(2) 0.013(3) 0.003(2)
C(2) 0.037(3) 0.016(3) 0.038(4) 0.002(2) 0.017(3) -0.001(2)
C(3) 0.023(3) 0.013(3) 0.051(4) 0.005(2) 0.010(3) 0.004(3)
C(4) 0.029(3) 0.022(3) 0.062(5) -0.013(3) 0.012(3) -0.013(3)
C(5) 0.035(3) 0.016(3) 0.042(4) -0.000(2) 0.004(3) -0.008(3)
C(6) 0.016(3) 0.009(2) 0.029(3) 0.004(2) -0.005(2) -0.002(2)
C(7) 0.020(3) 0.018(3) 0.022(3) 0.001(2) -0.012(2) -0.006(2)
C(8) 0.076(6) 0.231(13) 0.035(5) -0.080(7) 0.041(4) -0.059(6)
C(9) 0.073(6) 0.210(11) 0.022(4) -0.072(7) 0.030(4) -0.038(5)
C(10) 0.053(4) 0.024(3) 0.028(3) -0.006(3) 0.032(3) -0.003(2)
C(11) 0.015(3) 0.017(3) 0.023(3) 0.002(2) -0.001(2) 0.005(2)
C(12) 0.040(4) 0.041(4) 0.047(4) 0.004(3) 0.033(3) 0.007(3)
C(13) 0.016(3) 0.061(4) 0.031(4) 0.002(3) -0.004(3) -0.001(3)
C(14) 0.020(3) 0.061(4) 0.026(3) -0.008(3) -0.004(3) -0.013(3)
C(15) 0.028(3) 0.036(3) 0.024(3) 0.013(3) 0.008(3) 0.003(3)
C(16) 0.017(3) 0.012(2) 0.022(3) -0.001(2) -0.000(2) 0.001(2)
C(17) 0.045(4) 0.031(3) 0.029(3) 0.014(3) 0.022(3) 0.013(3)
C(18) 0.067(5) 0.052(4) 0.056(5) 0.003(4) 0.000(4) 0.009(4)
C(19) 0.028(3) 0.025(3) 0.016(3) 0.008(2) 0.011(2) 0.005(2)
C(20) 0.027(3) 0.029(3) 0.020(3) 0.007(2) 0.010(2) 0.001(2)
C(21) 0.042(4) 0.043(4) 0.043(4) 0.021(3) 0.027(3) 0.014(3)
C(22) 0.029(3) 0.050(4) 0.055(4) 0.006(3) 0.027(3) 0.007(3)
C(23) 0.022(3) 0.038(3) 0.045(4) 0.008(3) 0.011(3) 0.018(3)
C(24) 0.021(3) 0.028(3) 0.027(3) -0.007(2) 0.007(2) -0.000(2)
C(25) 0.013(3) 0.023(3) 0.030(3) -0.004(2) 0.003(2) 0.007(2)
C(26) 0.031(3) 0.018(3) 0.029(3) -0.005(2) 0.006(3) 0.002(2)
C(27) 0.040(3) 0.016(3) 0.035(3) 0.000(2) 0.022(3) 0.002(2)
C(28) 0.026(3) 0.016(3) 0.015(3) -0.004(2) 0.004(2) -0.008(2)
C(29) 0.027(3) 0.021(3) 0.016(3) 0.001(2) 0.009(2) -0.001(2)
C(30) 0.019(3) 0.028(3) 0.024(3) 0.006(2) 0.002(2) -0.001(2)
C(31) 0.023(3) 0.040(3) 0.045(4) -0.001(3) 0.019(3) 0.000(3)
C(32) 0.026(3) 0.036(3) 0.038(4) 0.005(3) 0.015(3) 0.016(3)
C(33) 0.021(3) 0.021(3) 0.023(3) -0.005(2) 0.006(2) 0.001(2)
C(34) 0.019(3) 0.022(3) 0.012(3) 0.003(2) 0.001(2) 0.003(2)
C(35) 0.049(4) 0.027(3) 0.029(3) -0.007(3) 0.004(3) -0.011(3)
C(36) 0.100(8) 0.125(9) 0.141(11) -0.044(7) 0.020(7) -0.062(8)
C(37) 0.025(3) 0.013(2) 0.026(3) -0.004(2) 0.011(2) -0.005(2)
C(38) 0.013(3) 0.029(3) 0.026(3) -0.004(2) 0.002(2) -0.001(2)
C(39) 0.024(3) 0.051(4) 0.038(4) -0.014(3) 0.011(3) -0.008(3)
C(40) 0.014(3) 0.039(3) 0.032(3) -0.004(2) -0.009(2) -0.007(3)
C(41) 0.031(3) 0.022(3) 0.029(3) -0.003(2) 0.008(3) -0.002(2)
C(42) 0.015(2) 0.012(2) 0.017(3) 0.002(2) -0.004(2) 0.001(2)
C(43) 0.026(3) 0.014(2) 0.016(3) 0.003(2) 0.004(2) 0.002(2)
C(44) 0.024(3) 0.028(3) 0.021(3) -0.002(2) 0.009(2) -0.001(2)
C(45) 0.016(2) 0.023(3) 0.016(3) -0.003(2) 0.004(2) -0.001(2)
C(46) 0.010(2) 0.013(2) 0.028(3) 0.001(2) 0.004(2) 0.000(2)
C(47) 0.011(2) 0.010(2) 0.030(3) -0.003(2) 0.005(2) -0.004(2)
C(48) 0.020(3) 0.016(3) 0.035(3) 0.005(2) 0.008(2) 0.003(2)
C(49) 0.020(3) 0.022(3) 0.029(3) 0.003(2) -0.001(2) -0.002(2)
C(50) 0.034(3) 0.026(3) 0.030(3) 0.003(3) 0.011(3) 0.004(3)
C(51) 0.015(3) 0.018(3) 0.026(3) 0.000(2) -0.003(2) 0.005(2)
C(52) 0.025(3) 0.011(2) 0.031(3) -0.003(2) 0.012(2) -0.002(2)
C(53) 0.049(4) 0.014(3) 0.062(5) -0.006(3) 0.033(4) 0.004(3)
C(54) 0.139(11) 0.137(12) 0.19(2) -0.020(10) -0.041(10) 0.025(10)
C(55) 0.025(3) 0.016(3) 0.020(3) 0.004(2) 0.011(2) -0.002(2)
C(56) 0.022(3) 0.021(3) 0.024(3) 0.005(2) 0.015(2) 0.005(2)
C(57) 0.012(2) 0.017(3) 0.016(3) 0.004(2) 0.003(2) 0.003(2)
C(58) 0.018(3) 0.023(3) 0.018(3) 0.001(2) 0.009(2) 0.001(2)
C(59) 0.015(3) 0.014(2) 0.022(3) 0.004(2) -0.001(2) 0.006(2)
C(60) 0.027(3) 0.014(3) 0.027(3) 0.006(2) 0.014(3) 0.003(2)
C(61) 0.081(5) 0.048(4) 0.043(4) 0.010(4) 0.039(4) 0.018(3)
C(62) 0.106(7) 0.109(7) 0.020(4) 0.018(6) -0.005(4) 0.004(4)

loop_
_atom_type_symbol
_atom_type_description
_atom_type_scat_dispersion_real
_atom_type_scat_dispersion_imag
_atom_type_scat_source
C C 0.003 0.002
;
International Tables for Crystallography
(1992, Vol. C, Tables 4.2.6.8 and 6.1.1.4)
;
H H 0.000 0.000
;
International Tables for Crystallography
(1992, Vol. C, Table 6.1.1.4)
;
N N 0.006 0.003
;
International Tables for Crystallography
(1992, Vol. C, Tables 4.2.6.8 and 6.1.1.4)
;
O O 0.011 0.006
;
International Tables for Crystallography
(1992, Vol. C, Tables 4.2.6.8 and 6.1.1.4)
;
Mn Mn 0.337 0.728
;
International Tables for Crystallography
(1992, Vol. C, Tables 4.2.6.8 and 6.1.1.4)
;
Cr Cr 0.321 0.624
;
International Tables for Crystallography
(1992, Vol. C, Tables 4.2.6.8 and 6.1.1.4)
;

loop_
_geom_angle_atom_site_label_1
_geom_angle_atom_site_label_2
_geom_angle_atom_site_label_3
_geom_angle
_geom_angle_publ_flag
_geom_angle_site_symmetry_1
_geom_angle_site_symmetry_2
_geom_angle_site_symmetry_3
O(2) Mn(1) O(1) 94.0(1) ? . . .
O(3) Mn(1) O(1) 88.9(1) ? . . .
N(1) Mn(1) O(1) 92.3(2) ? . . .
N(2) Mn(1) O(1) 170.3(2) ? . . .
N(7) Mn(1) O(1) 95.8(2) ? . . .
Mn(1) O(1) C(1) 129.1(3) ? . . .
O(3) Mn(1) O(2) 90.2(1) ? . . .
N(1) Mn(1) O(2) 173.7(2) ? . . .
N(2) Mn(1) O(2) 91.5(2) ? . . .
N(7) Mn(1) O(2) 95.1(1) ? . . .
Mn(1) O(2) C(16) 127.0(3) ? . . .
N(1) Mn(1) O(3) 90.2(1) ? . . .
N(2) Mn(1) O(3) 83.1(2) ? . . .
N(7) Mn(1) O(3) 172.7(2) ? . . .
Mn(1) O(3) C(17) 127.6(3) ? . . .
N(2) Mn(1) N(1) 82.3(2) ? . . .
N(7) Mn(1) N(1) 84.0(2) ? . . .
Mn(1) N(1) C(7) 125.6(4) ? . . .
Mn(1) N(1) C(8) 112.0(4) ? . . .
N(7) Mn(1) N(2) 91.6(2) ? . . .
Mn(1) N(2) C(9) 111.9(4) ? . . .
Mn(1) N(2) C(10) 125.3(4) ? . . .
Mn(1) N(7) C(55) 168.7(4) ? . . .
O(5) Mn(2) O(4) 93.5(1) ? . . .
O(6) Mn(2) O(4) 89.3(1) ? . . .
N(3) Mn(2) O(4) 91.3(2) ? . . .
N(4) Mn(2) O(4) 172.7(2) ? . . .
N(8) Mn(2) O(4) 97.0(1) ? . . .
Mn(2) O(4) C(19) 129.3(3) ? . . .
O(6) Mn(2) O(5) 89.6(1) ? . . .
N(3) Mn(2) O(5) 175.0(2) ? . . .
N(4) Mn(2) O(5) 92.1(2) ? . . .
N(8) Mn(2) O(5) 92.6(2) ? . . .
Mn(2) O(5) C(34) 128.6(3) ? . . .
N(3) Mn(2) O(6) 89.2(2) ? . . .
N(4) Mn(2) O(6) 86.0(1) ? . . .
N(8) Mn(2) O(6) 173.2(1) ? . . .
Mn(2) O(6) C(35) 120.9(3) ? . . .
N(4) Mn(2) N(3) 83.1(2) ? . . .
N(8) Mn(2) N(3) 88.0(2) ? . . .
Mn(2) N(3) C(25) 126.5(3) ? . . .
Mn(2) N(3) C(26) 111.7(3) ? . . .
N(8) Mn(2) N(4) 87.5(2) ? . . .
Mn(2) N(4) C(27) 113.3(3) ? . . .
Mn(2) N(4) C(28) 127.3(3) ? . . .
Mn(2) N(8) C(56) 149.9(4) ? . . .
O(8) Mn(3) O(7) 94.5(1) ? . . .
O(9) Mn(3) O(7) 86.2(1) ? . . .
N(5) Mn(3) O(7) 92.2(2) ? . . .
N(6) Mn(3) O(7) 170.3(2) ? . . .
N(9) Mn(3) O(7) 95.0(1) ? . . .
Mn(3) O(7) C(37) 126.9(3) ? . . .
O(9) Mn(3) O(8) 87.9(1) ? . . .
N(5) Mn(3) O(8) 172.8(2) ? . . .
N(6) Mn(3) O(8) 91.8(2) ? . . .
N(9) Mn(3) O(8) 96.8(1) ? . . .
Mn(3) O(8) C(52) 126.7(3) ? . . .
N(5) Mn(3) O(9) 90.0(1) ? . . .
N(6) Mn(3) O(9) 86.6(1) ? . . .
N(9) Mn(3) O(9) 175.1(1) ? . . .
Mn(3) O(9) C(53) 118.6(3) ? . . .
N(6) Mn(3) N(5) 81.3(2) ? . . .
N(9) Mn(3) N(5) 85.2(2) ? . . .
Mn(3) N(5) C(43) 124.4(4) ? . . .
Mn(3) N(5) C(44) 115.0(3) ? . . .
N(9) Mn(3) N(6) 91.7(2) ? . . .
Mn(3) N(6) C(45) 113.1(3) ? . . .
Mn(3) N(6) C(46) 124.6(4) ? . . .
Mn(3) N(9) C(57) 161.5(4) ? . . .
Cr(1) C(55) N(7) 176.4(4) ? . . .
C(56) Cr(1) C(55) 88.7(2) ? . . .
C(57) Cr(1) C(55) 178.4(2) ? . . .
C(58) Cr(1) C(55) 91.1(2) ? . . .
C(59) Cr(1) C(55) 89.9(2) ? . . .
C(60) Cr(1) C(55) 92.9(2) ? . . .
Cr(1) C(56) N(8) 172.7(5) ? . . .
C(57) Cr(1) C(56) 89.8(2) ? . . .
C(58) Cr(1) C(56) 175.7(2) ? . . .
C(59) Cr(1) C(56) 87.8(2) ? . . .
C(60) Cr(1) C(56) 92.3(2) ? . . .
Cr(1) C(57) N(9) 175.4(4) ? . . .
C(58) Cr(1) C(57) 90.4(2) ? . . .
C(59) Cr(1) C(57) 89.8(2) ? . . .
C(60) Cr(1) C(57) 87.4(2) ? . . .
Cr(1) C(58) N(10) 177.8(5) ? . . .
C(59) Cr(1) C(58) 87.9(2) ? . . .
C(60) Cr(1) C(58) 92.0(2) ? . . .
Cr(1) C(59) N(11) 178.7(4) ? . . .
C(60) Cr(1) C(59) 177.2(2) ? . . .
Cr(1) C(60) N(12) 175.4(4) ? . . .
O(1) C(1) C(2) 118.7(5) ? . . .
O(1) C(1) C(6) 123.7(5) ? . . .
O(2) C(16) C(11) 122.5(4) ? . . .
O(2) C(16) C(15) 118.3(5) ? . . .
O(3) C(17) C(18) 110.1(5) ? . . .
O(4) C(19) C(20) 118.0(5) ? . . .
O(4) C(19) C(24) 123.1(4) ? . . .
O(5) C(34) C(29) 123.6(5) ? . . .
O(5) C(34) C(33) 118.0(4) ? . . .
O(6) C(35) C(36) 116.8(6) ? . . .
O(7) C(37) C(38) 117.3(5) ? . . .
O(7) C(37) C(42) 123.1(5) ? . . .
O(8) C(52) C(47) 123.1(4) ? . . .
O(8) C(52) C(51) 119.2(5) ? . . .
O(9) C(53) C(54) 116.3(8) ? . . .
C(8) N(1) C(7) 122.2(5) ? . . .
N(1) C(7) C(6) 125.5(5) ? . . .
N(1) C(8) C(9) 117.7(7) ? . . .
N(2) C(9) C(8) 115.3(7) ? . . .
C(10) N(2) C(9) 120.9(6) ? . . .
N(2) C(10) C(11) 125.5(6) ? . . .
C(26) N(3) C(25) 121.8(4) ? . . .
N(3) C(25) C(24) 126.0(5) ? . . .
N(3) C(26) C(27) 110.6(4) ? . . .
N(4) C(27) C(26) 109.8(4) ? . . .
C(28) N(4) C(27) 119.4(4) ? . . .
N(4) C(28) C(29) 123.8(4) ? . . .
C(44) N(5) C(43) 120.4(4) ? . . .
N(5) C(43) C(42) 124.2(4) ? . . .
N(5) C(44) C(45) 106.9(4) ? . . .
N(6) C(45) C(44) 106.0(4) ? . . .
C(46) N(6) C(45) 122.2(5) ? . . .
N(6) C(46) C(47) 124.9(5) ? . . .
C(6) C(1) C(2) 117.6(5) ? . . .
C(1) C(2) C(3) 123.3(5) ? . . .
C(1) C(6) C(7) 123.4(4) ? . . .
C(1) C(6) C(5) 118.7(5) ? . . .
C(2) C(3) C(4) 120.3(6) ? . . .
C(3) C(4) C(5) 118.5(5) ? . . .
C(4) C(5) C(6) 121.5(5) ? . . .
C(5) C(6) C(7) 117.9(5) ? . . .
C(10) C(11) C(16) 122.5(4) ? . . .
C(10) C(11) C(12) 117.8(5) ? . . .
C(16) C(11) C(12) 119.7(5) ? . . .
C(11) C(12) C(13) 120.9(6) ? . . .
C(11) C(16) C(15) 119.2(4) ? . . .
C(12) C(13) C(14) 118.6(5) ? . . .
C(13) C(14) C(15) 122.1(5) ? . . .
C(14) C(15) C(16) 119.4(6) ? . . .
C(24) C(19) C(20) 118.9(5) ? . . .
C(19) C(20) C(21) 120.7(5) ? . . .
C(19) C(24) C(25) 122.3(5) ? . . .
C(19) C(24) C(23) 117.9(5) ? . . .
C(20) C(21) C(22) 119.5(6) ? . . .
C(21) C(22) C(23) 119.9(6) ? . . .
C(22) C(23) C(24) 122.6(6) ? . . .
C(23) C(24) C(25) 119.8(5) ? . . .
C(28) C(29) C(34) 123.7(5) ? . . .
C(28) C(29) C(30) 117.4(4) ? . . .
C(34) C(29) C(30) 118.7(5) ? . . .
C(29) C(30) C(31) 121.1(5) ? . . .
C(29) C(34) C(33) 118.3(5) ? . . .
C(30) C(31) C(32) 118.8(5) ? . . .
C(31) C(32) C(33) 120.2(5) ? . . .
C(32) C(33) C(34) 122.6(5) ? . . .
C(42) C(37) C(38) 119.5(4) ? . . .
C(37) C(38) C(39) 120.6(5) ? . . .
C(37) C(42) C(43) 124.2(4) ? . . .
C(37) C(42) C(41) 118.9(5) ? . . .
C(38) C(39) C(40) 120.4(6) ? . . .
C(39) C(40) C(41) 120.2(5) ? . . .
C(40) C(41) C(42) 120.2(5) ? . . .
C(41) C(42) C(43) 116.9(5) ? . . .
C(46) C(47) C(52) 122.2(4) ? . . .
C(46) C(47) C(48) 117.7(5) ? . . .
C(52) C(47) C(48) 119.8(5) ? . . .
C(47) C(48) C(49) 121.5(5) ? . . .
C(47) C(52) C(51) 117.7(4) ? . . .
C(48) C(49) C(50) 117.9(4) ? . . .
C(49) C(50) C(51) 120.9(5) ? . . .
C(50) C(51) C(52) 122.1(5) ? . . .
O(3) C(17) H(15) 109.2989 ? . . .
O(3) C(17) H(16) 109.3261 ? . . .
O(6) C(35) H(34) 107.6307 ? . . .
O(6) C(35) H(35) 107.6212 ? . . .
O(9) C(53) H(53) 107.7227 ? . . .
O(9) C(53) H(54) 107.7482 ? . . .
O(10) C(61) H(58) 109.0691 ? . . .
O(10) C(61) H(59) 109.4795 ? . . .
O(10) C(61) H(60) 109.4675 ? . . .
O(11) C(62) H(61) 107.1689 ? . . .
O(11) C(62) H(62) 109.5056 ? . . .
O(11) C(62) H(63) 109.4050 ? . . .
N(1) C(7) H(5) 117.2319 ? . . .
N(1) C(8) H(6) 107.3708 ? . . .
N(1) C(8) H(7) 107.3682 ? . . .
N(2) C(9) H(8) 107.9903 ? . . .
N(2) C(9) H(9) 107.9911 ? . . .
N(2) C(10) H(10) 117.2302 ? . . .
N(3) C(25) H(24) 116.9815 ? . . .
N(3) C(26) H(26) 109.2049 ? . . .
N(3) C(26) H(25) 109.2008 ? . . .
N(4) C(27) H(27) 109.3961 ? . . .
N(4) C(27) H(28) 109.4020 ? . . .
N(4) C(28) H(29) 118.1129 ? . . .
N(5) C(43) H(43) 117.9098 ? . . .
N(5) C(44) H(44) 110.1048 ? . . .
N(5) C(44) H(45) 110.1205 ? . . .
N(6) C(45) H(46) 110.3485 ? . . .
N(6) C(45) H(47) 110.3506 ? . . .
N(6) C(46) H(48) 117.5681 ? . . .
C(1) C(2) H(1) 118.3319 ? . . .
H(1) C(2) C(3) 118.3489 ? . . .
C(2) C(3) H(2) 119.8725 ? . . .
H(2) C(3) C(4) 119.8758 ? . . .
C(3) C(4) H(3) 120.7505 ? . . .
H(3) C(4) C(5) 120.7641 ? . . .
C(4) C(5) H(4) 119.2259 ? . . .
H(4) C(5) C(6) 119.2383 ? . . .
C(6) C(7) H(5) 117.2467 ? . . .
H(6) C(8) C(9) 107.3712 ? . . .
H(7) C(8) C(9) 107.3674 ? . . .
C(8) C(9) H(8) 107.9872 ? . . .
C(8) C(9) H(9) 107.9926 ? . . .
H(7) C(8) H(6) 109.4516 ? . . .
H(9) C(9) H(8) 109.4626 ? . . .
H(10) C(10) C(11) 117.2375 ? . . .
C(11) C(12) H(11) 119.5365 ? . . .
H(11) C(12) C(13) 119.5367 ? . . .
C(12) C(13) H(12) 120.6958 ? . . .
H(12) C(13) C(14) 120.7129 ? . . .
C(13) C(14) H(13) 118.9461 ? . . .
C(14) C(15) H(14) 120.3271 ? . . .
H(13) C(14) C(15) 118.9423 ? . . .
H(14) C(15) C(16) 120.3226 ? . . .
H(15) C(17) C(18) 109.3120 ? . . .
C(17) C(18) H(19) 109.4592 ? . . .
H(16) C(17) C(18) 109.3100 ? . . .
C(17) C(18) H(17) 109.4746 ? . . .
C(17) C(18) H(18) 110.9849 ? . . .
H(16) C(17) H(15) 109.4538 ? . . .
H(19) C(18) H(17) 109.4829 ? . . .
H(18) C(18) H(17) 108.7127 ? . . .
H(19) C(18) H(18) 108.7028 ? . . .
C(19) C(20) H(20) 119.6607 ? . . .
H(20) C(20) C(21) 119.6612 ? . . .
C(20) C(21) H(21) 120.2445 ? . . .
H(21) C(21) C(22) 120.2477 ? . . .
C(21) C(22) H(22) 120.0349 ? . . .
H(22) C(22) C(23) 120.0432 ? . . .
C(22) C(23) H(23) 118.6854 ? . . .
H(23) C(23) C(24) 118.6831 ? . . .
C(24) C(25) H(24) 116.9747 ? . . .
C(26) C(27) H(27) 109.4014 ? . . .
H(26) C(26) C(27) 109.2044 ? . . .
C(26) C(27) H(28) 109.4065 ? . . .
H(25) C(26) C(27) 109.2023 ? . . .
H(26) C(26) H(25) 109.4548 ? . . .
H(28) C(27) H(27) 109.4601 ? . . .
H(29) C(28) C(29) 118.1051 ? . . .
C(29) C(30) H(30) 119.4445 ? . . .
H(30) C(30) C(31) 119.4467 ? . . .
C(30) C(31) H(31) 120.5795 ? . . .
C(31) C(32) H(32) 119.9147 ? . . .
H(31) C(31) C(32) 120.5795 ? . . .
C(32) C(33) H(33) 118.6891 ? . . .
H(32) C(32) C(33) 119.9255 ? . . .
H(33) C(33) C(34) 118.6945 ? . . .
H(34) C(35) C(36) 107.6778 ? . . .
C(35) C(36) H(38) 109.4415 ? . . .
H(35) C(35) C(36) 107.5772 ? . . .
C(35) C(36) H(36) 109.4487 ? . . .
C(35) C(36) H(37) 108.9254 ? . . .
H(35) C(35) H(34) 109.4401 ? . . .
H(38) C(36) H(36) 109.4672 ? . . .
H(37) C(36) H(36) 109.7620 ? . . .
H(38) C(36) H(37) 109.7809 ? . . .
C(37) C(38) H(39) 119.6995 ? . . .
H(39) C(38) C(39) 119.7085 ? . . .
C(38) C(39) H(40) 119.7981 ? . . .
C(39) C(40) H(41) 119.9277 ? . . .
H(40) C(39) C(40) 119.8001 ? . . .
C(40) C(41) H(42) 119.9161 ? . . .
H(41) C(40) C(41) 119.9170 ? . . .
H(42) C(41) C(42) 119.9160 ? . . .
C(42) C(43) H(43) 117.9013 ? . . .
C(44) C(45) H(46) 110.3477 ? . . .
H(44) C(44) C(45) 110.1197 ? . . .
H(45) C(44) C(45) 110.1158 ? . . .
C(44) C(45) H(47) 110.3395 ? . . .
H(45) C(44) H(44) 109.4570 ? . . .
H(47) C(45) H(46) 109.4598 ? . . .
H(48) C(46) C(47) 117.5647 ? . . .
C(47) C(48) H(49) 119.2423 ? . . .
H(49) C(48) C(49) 119.2222 ? . . .
C(48) C(49) H(50) 121.0655 ? . . .
H(50) C(49) C(50) 121.0758 ? . . .
C(49) C(50) H(51) 119.5452 ? . . .
C(50) C(51) H(52) 118.9680 ? . . .
H(51) C(50) C(51) 119.5339 ? . . .
H(52) C(51) C(52) 118.9751 ? . . .
H(53) C(53) C(54) 107.6953 ? . . .
H(54) C(53) C(54) 107.7494 ? . . .
C(53) C(54) H(55) 108.0139 ? . . .
C(53) C(54) H(56) 109.4802 ? . . .
C(53) C(54) H(57) 109.4384 ? . . .
H(54) C(53) H(53) 109.4608 ? . . .
H(56) C(54) H(55) 109.8922 ? . . .
H(57) C(54) H(55) 110.1935 ? . . .
H(57) C(54) H(56) 109.7940 ? . . .
H(59) C(61) H(58) 110.0006 ? . . .
H(60) C(61) H(58) 109.6746 ? . . .
H(60) C(61) H(59) 109.1358 ? . . .
H(62) C(62) H(61) 110.0751 ? . . .
H(63) C(62) H(61) 110.6260 ? . . .
H(63) C(62) H(62) 110.0085 ? . . .

loop_
_geom_bond_atom_site_label_1
_geom_bond_atom_site_label_2
_geom_bond_distance
_geom_bond_publ_flag
_geom_bond_site_symmetry_1
_geom_bond_site_symmetry_2
Mn(1) O(1) 1.879(4) ? . .
Mn(1) O(2) 1.884(3) ? . .
Mn(1) O(3) 2.290(3) ? . .
Mn(1) N(1) 1.986(4) ? . .
Mn(1) N(2) 1.979(5) ? . .
Mn(1) N(7) 2.288(4) ? . .
Mn(2) O(4) 1.870(3) ? . .
Mn(2) O(5) 1.875(4) ? . .
Mn(2) O(6) 2.305(3) ? . .
Mn(2) N(3) 1.993(4) ? . .
Mn(2) N(4) 1.990(4) ? . .
Mn(2) N(8) 2.234(4) ? . .
Mn(3) O(7) 1.867(3) ? . .
Mn(3) O(8) 1.872(3) ? . .
Mn(3) O(9) 2.325(3) ? . .
Mn(3) N(5) 1.980(4) ? . .
Mn(3) N(6) 1.982(4) ? . .
Mn(3) N(9) 2.293(4) ? . .
Cr(1) C(55) 2.084(5) ? . .
Cr(1) C(56) 2.065(5) ? . .
Cr(1) C(57) 2.084(5) ? . .
Cr(1) C(58) 2.071(5) ? . .
Cr(1) C(59) 2.051(6) ? . .
Cr(1) C(60) 2.079(6) ? . .
O(1) C(1) 1.336(6) ? . .
O(2) C(16) 1.356(6) ? . .
O(3) C(17) 1.413(7) ? . .
O(4) C(19) 1.341(7) ? . .
O(5) C(34) 1.343(6) ? . .
O(6) C(35) 1.388(6) ? . .
O(7) C(37) 1.357(5) ? . .
O(8) C(52) 1.329(5) ? . .
O(9) C(53) 1.437(8) ? . .
O(10) C(61) 1.441(8) ? . .
O(11) C(62) 1.44(1) ? . .
O(12) O(13) 1.63(1) ? . .
N(1) C(7) 1.290(7) ? . .
N(1) C(8) 1.45(1) ? . .
N(2) C(9) 1.497(8) ? . .
N(2) C(10) 1.266(7) ? . .
N(3) C(25) 1.250(7) ? . .
N(3) C(26) 1.501(6) ? . .
N(4) C(27) 1.499(7) ? . .
N(4) C(28) 1.267(7) ? . .
N(5) C(43) 1.313(6) ? . .
N(5) C(44) 1.467(7) ? . .
N(6) C(45) 1.478(6) ? . .
N(6) C(46) 1.293(6) ? . .
N(7) C(55) 1.184(6) ? . .
N(8) C(56) 1.171(6) ? . .
N(9) C(57) 1.132(6) ? . .
N(10) C(58) 1.128(6) ? . .
N(11) C(59) 1.166(8) ? . .
N(12) C(60) 1.142(8) ? . .
C(1) C(2) 1.397(9) ? . .
C(1) C(6) 1.400(7) ? . .
C(2) C(3) 1.338(7) ? . .
C(3) C(4) 1.409(9) ? . .
C(4) C(5) 1.36(1) ? . .
C(5) C(4) 1.36(1) ? . .
C(5) C(6) 1.429(7) ? . .
C(6) C(5) 1.429(7) ? . .
C(6) C(7) 1.440(8) ? . .
C(8) C(9) 1.29(1) ? . .
C(10) C(11) 1.460(7) ? . .
C(11) C(12) 1.388(7) ? . .
C(11) C(16) 1.421(8) ? . .
C(12) C(13) 1.381(8) ? . .
C(13) C(14) 1.375(9) ? . .
C(14) C(15) 1.395(7) ? . .
C(15) C(16) 1.375(7) ? . .
C(17) C(18) 1.505(8) ? . .
C(19) C(20) 1.383(7) ? . .
C(19) C(24) 1.425(7) ? . .
C(20) C(21) 1.405(9) ? . .
C(21) C(22) 1.388(9) ? . .
C(22) C(23) 1.335(9) ? . .
C(23) C(24) 1.410(8) ? . .
C(24) C(25) 1.436(7) ? . .
C(26) C(27) 1.449(7) ? . .
C(28) C(29) 1.462(7) ? . .
C(29) C(30) 1.432(8) ? . .
C(29) C(34) 1.405(7) ? . .
C(30) C(31) 1.354(8) ? . .
C(31) C(32) 1.421(8) ? . .
C(32) C(33) 1.349(8) ? . .
C(33) C(34) 1.385(7) ? . .
C(35) C(36) 1.52(1) ? . .
C(37) C(38) 1.396(8) ? . .
C(37) C(42) 1.402(7) ? . .
C(38) C(39) 1.380(7) ? . .
C(39) C(40) 1.413(9) ? . .
C(40) C(41) 1.350(8) ? . .
C(41) C(42) 1.449(6) ? . .
C(42) C(43) 1.431(8) ? . .
C(44) C(45) 1.521(6) ? . .
C(46) C(47) 1.446(7) ? . .
C(47) C(48) 1.391(6) ? . .
C(47) C(52) 1.432(8) ? . .
C(48) C(49) 1.405(8) ? . .
C(49) C(50) 1.410(9) ? . .
C(50) C(51) 1.373(7) ? . .
C(51) C(52) 1.396(7) ? . .
C(53) C(54) 1.41(1) ? . .
C(2) H(1) 0.9499 ? . .
C(3) H(2) 0.9499 ? . .
C(4) H(3) 0.9500 ? . .
C(5) H(4) 0.9500 ? . .
C(7) H(5) 0.9501 ? . .
C(8) H(6) 0.9500 ? . .
C(8) H(7) 0.9500 ? . .
C(9) H(8) 0.9500 ? . .
C(9) H(9) 0.9500 ? . .
C(10) H(10) 0.9501 ? . .
C(12) H(11) 0.9500 ? . .
C(13) H(12) 0.9501 ? . .
C(14) H(13) 0.9502 ? . .
C(15) H(14) 0.9499 ? . .
C(17) H(15) 0.9500 ? . .
C(17) H(16) 0.9500 ? . .
C(18) H(17) 0.9500 ? . .
C(18) H(18) 0.9600 ? . .
C(18) H(19) 0.9500 ? . .
C(20) H(20) 0.9499 ? . .
C(21) H(21) 0.9500 ? . .
C(22) H(22) 0.9500 ? . .
C(23) H(23) 0.9499 ? . .
C(25) H(24) 0.9500 ? . .
C(26) H(25) 0.9499 ? . .
C(26) H(26) 0.9500 ? . .
C(27) H(27) 0.9500 ? . .
C(27) H(28) 0.9500 ? . .
C(28) H(29) 0.9500 ? . .
C(30) H(30) 0.9500 ? . .
C(31) H(31) 0.9500 ? . .
C(32) H(32) 0.9500 ? . .
C(33) H(33) 0.9499 ? . .
C(35) H(34) 0.9499 ? . .
C(35) H(35) 0.9500 ? . .
C(36) H(36) 0.9500 ? . .
C(36) H(37) 0.9600 ? . .
C(36) H(38) 0.9499 ? . .
C(38) H(39) 0.9500 ? . .
C(39) H(40) 0.9499 ? . .
C(40) H(41) 0.9500 ? . .
C(41) H(42) 0.9501 ? . .
C(43) H(43) 0.9500 ? . .
C(44) H(44) 0.9500 ? . .
C(44) H(45) 0.9499 ? . .
C(45) H(46) 0.9501 ? . .
C(45) H(47) 0.9500 ? . .
C(46) H(48) 0.9500 ? . .
C(48) H(49) 0.9499 ? . .
C(49) H(50) 0.9499 ? . .
C(50) H(51) 0.9499 ? . .
C(51) H(52) 0.9502 ? . .
C(53) H(53) 0.9499 ? . .
C(53) H(54) 0.9500 ? . .
C(54) H(55) 0.9602 ? . .
C(54) H(56) 0.9500 ? . .
C(54) H(57) 0.9500 ? . .
C(61) H(58) 0.9600 ? . .
C(61) H(59) 0.9500 ? . .
C(61) H(60) 0.9501 ? . .
C(62) H(61) 0.9601 ? . .
C(62) H(62) 0.9502 ? . .
C(62) H(63) 0.9499 ? . .
H(4) C(5) 0.9500 ? . .
H(42) C(41) 0.9501 ? . .
